data_1531063
loop_
_publ_author_name
'Akashi, H.'
'Nishiura, M.'
'Shibahara, T.'
'Mori, M.'

_publ_section_title
;
 Effect of outer sphere anions on the structure and color of
 nitrosylpentaamminechromium complex
;
_journal_name_full 'Inorganica Chimica Acta'
_journal_page_first 290
_journal_page_last 295
_journal_volume 331
_journal_year 2002
_chemical_formula_sum 'Cl2 Cr H12 N6 O5'
_chemical_name_systematic '(Cr (N O) (N H3)5) Cl (Cl O4)'
_space_group_IT_number 129
_symmetry_space_group_name_Hall '-P 4a 2a'
_symmetry_space_group_name_H-M 'P 4/n m m :2'
_cell_angle_alpha 90
_cell_angle_beta 90
_cell_angle_gamma 90
_cell_formula_units_Z 2
_cell_length_a 7.6986
_cell_length_b 7.6986
_cell_length_c 9.9566
_cell_volume 590.112
_citation_journal_id_ASTM ICHAA3
_cod_data_source_file Akashi_ICHAA3_2002_289.cif
_cod_data_source_block Cl2Cr1H12N6O5
_cod_original_cell_volume 590.1122
_cod_original_formula_sum 'Cl2 Cr1 H12 N6 O5'
_cod_database_code 1531063

loop_
_symmetry_equiv_pos_as_xyz
x,y,z
-y+1/2,x,z
-x+1/2,-y+1/2,z
y,-x+1/2,z
x+1/2,-y,-z
y+1/2,x+1/2,-z
-x,y+1/2,-z
-y,-x,-z
-x,-y,-z
y-1/2,-x,-z
x-1/2,y-1/2,-z
-y,x-1/2,-z
-x-1/2,y,z
-y-1/2,-x-1/2,z
x,-y-1/2,z
y,x,z

loop_
_atom_site_label
_atom_site_type_symbol
_atom_site_fract_x
_atom_site_fract_y
_atom_site_fract_z
_atom_site_occupancy
_atom_site_U_iso_or_equiv
O4 O-2 0.75 0.25 0.368 0.4 0.0
H2 H+1 0.0335 0.0335 0.7146 1 0.0
O1 O-2 0.25 0.25 0.1072 1 0.0
N2 N-3 0.25 0.25 0.6019 1 0.0
O3 O-2 0.61 0.11 0.5 0.4 0.0
Cl2 Cl-1 0.25 0.75 0 1 0.0
Cr1 Cr+3 0.25 0.25 0.8167 1 0.0
O2 O-2 0.75 0.378 0.587 0.4 0.0
H1 H+1 0.0963 -0.0447 0.8507 1 0.0
N1 N+1 0.25 0.25 0.989 1 0.0
Cl1 Cl+7 0.75 0.25 0.5 1 0.0
N3 N-3 0.057 0.057 0.806 1 0.0
